data_4331883
loop_
_publ_author_name
'Chuchuryukin, Alexey V.'
'Chase, Preston A.'
'Mills, Allison M.'
'Lutz, Martin'
'Spek, Anthony L.'
'van Klink, Gerard P. M.'
'van Koten, Gerard'

_publ_section_title
;
 Hydroxy- and Mercaptopyridine Pincer Platinum and Palladium Complexes
 Generated by Silver-Free Halide Abstraction
;
_journal_issue 5
_journal_name_full 'Inorganic Chemistry'
_journal_page_first 2045
_journal_page_last 2054
_journal_paper_doi 10.1021/ic051773x
_journal_volume 45
_journal_year 2006
_chemical_formula_moiety 'C17 H23 N3 O Pt, H2 O'
_chemical_formula_sum 'C17 H25 N3 O2 Pt'
_chemical_formula_weight 498.49
_chemical_name_systematic
; 
 ? 
;
_space_group_IT_number 14
_symmetry_cell_setting monoclinic
_symmetry_space_group_name_Hall '-P 2ybc'
_symmetry_space_group_name_H-M 'P 1 21/c 1'
_atom_sites_solution_hydrogens geom
_atom_sites_solution_primary heavy
_atom_sites_solution_secondary difmap
_audit_creation_method SHELXL97
_cell_angle_alpha 90.00
_cell_angle_beta 90.7806(9)
_cell_angle_gamma 90.00
_cell_formula_units_Z 4
_cell_length_a 10.0702(3)
_cell_length_b 18.2011(4)
_cell_length_c 9.8155(2)
_cell_measurement_reflns_used 38018
_cell_measurement_temperature 150(2)
_cell_measurement_theta_max 27.48
_cell_measurement_theta_min 1.02
_cell_volume 1798.90(8)
_computing_cell_refinement 'HKL2000 (Otwinowski & Minor, 1997)'
_computing_data_collection 'Nonius COLLECT (Nonius, 1998)'
_computing_data_reduction 'HKL2000 (Otwinowski & Minor, 1997)'
_computing_molecular_graphics 'PLATON (Spek, 2002)'
_computing_publication_material 'PLATON (Spek, 2002)'
_computing_structure_refinement 'SHELXL97 (Sheldrick, 1997)'
_computing_structure_solution 'DIRDIF99 (Beurskens et al., 1999)'
_diffrn_ambient_temperature 150(2)
_diffrn_measured_fraction_theta_full 0.996
_diffrn_measured_fraction_theta_max 0.996
_diffrn_measurement_device_type 'Nonius KappaCCD'
_diffrn_measurement_method '\f + \w scans'
_diffrn_radiation_monochromator graphite
_diffrn_radiation_source 'rotating anode'
_diffrn_radiation_type MoK\a
_diffrn_radiation_wavelength 0.71073
_diffrn_reflns_av_R_equivalents 0.0834
_diffrn_reflns_av_sigmaI/netI 0.0887
_diffrn_reflns_limit_h_max 13
_diffrn_reflns_limit_h_min -13
_diffrn_reflns_limit_k_max 23
_diffrn_reflns_limit_k_min -23
_diffrn_reflns_limit_l_max 12
_diffrn_reflns_limit_l_min -12
_diffrn_reflns_number 18573
_diffrn_reflns_theta_full 27.46
_diffrn_reflns_theta_max 27.46
_diffrn_reflns_theta_min 2.02
_exptl_absorpt_coefficient_mu 7.813
_exptl_absorpt_correction_T_max 0.795
_exptl_absorpt_correction_T_min 0.400
_exptl_absorpt_correction_type empirical
_exptl_absorpt_process_details 'DELABS in PLATON (Spek, 2003)'
_exptl_crystal_colour colourless
_exptl_crystal_density_diffrn 1.841
_exptl_crystal_density_method 'not measured'
_exptl_crystal_description needle
_exptl_crystal_F_000 968
_exptl_crystal_preparation 'recrystallized from acetone/chloroform'
_exptl_crystal_size_max 0.42
_exptl_crystal_size_mid 0.045
_exptl_crystal_size_min 0.03
_refine_diff_density_max 1.339
_refine_diff_density_min -1.236
_refine_diff_density_rms 0.177
_refine_ls_extinction_method none
_refine_ls_goodness_of_fit_ref 1.029
_refine_ls_hydrogen_treatment constr
_refine_ls_matrix_type full
_refine_ls_number_parameters 218
_refine_ls_number_reflns 4095
_refine_ls_number_restraints 1
_refine_ls_restrained_S_all 1.029
_refine_ls_R_factor_all 0.0604
_refine_ls_R_factor_gt 0.0343
_refine_ls_shift/su_max 0.001
_refine_ls_shift/su_mean 0.000
_refine_ls_structure_factor_coef Fsqd
_refine_ls_weighting_details 'calc w=1/[\s^2^(Fo^2^)+(0.0248P)^2^+1.2572P] where P=(Fo^2^+2Fc^2^)/3'
_refine_ls_weighting_scheme calc
_refine_ls_wR_factor_gt 0.0633
_refine_ls_wR_factor_ref 0.0707
_reflns_number_gt 3038
_reflns_number_total 4095
_reflns_threshold_expression I>2\s(I)
_cod_data_source_file ic051773xsup1.cif
_cod_data_source_block s2758a
_cod_original_sg_symbol_H-M 'P 21/c'
_cod_database_code 4331883

loop_
_symmetry_equiv_pos_as_xyz
'x, y, z'
'-x, y+1/2, -z+1/2'
'-x, -y, -z'
'x, -y-1/2, z-1/2'

loop_
_atom_site_label
_atom_site_type_symbol
_atom_site_fract_x
_atom_site_fract_y
_atom_site_fract_z
_atom_site_U_iso_or_equiv
_atom_site_adp_type
_atom_site_occupancy
_atom_site_symmetry_multiplicity
_atom_site_calc_flag
_atom_site_refinement_flags
Pt1 Pt 0.13595(2) 0.032061(11) 0.235825(19) 0.02264(8) Uani 1 1 d .
O1 O 0.6475(4) 0.2279(2) 0.2135(4) 0.0366(10) Uani 1 1 d .
N1 N 0.2151(4) -0.0622(2) 0.3268(4) 0.0238(10) Uani 1 1 d .
N2 N 0.0105(4) 0.1150(2) 0.1628(4) 0.0248(10) Uani 1 1 d .
N3 N 0.3149(4) 0.0947(3) 0.2331(4) 0.0260(10) Uani 1 1 d .
C1 C -0.0287(5) -0.0221(3) 0.2432(5) 0.0228(12) Uani 1 1 d .
C2 C -0.1447(5) 0.0103(3) 0.1963(5) 0.0225(12) Uani 1 1 d .
C3 C -0.2653(5) -0.0268(3) 0.2139(5) 0.0275(12) Uani 1 1 d .
H3 H -0.3468 -0.0049 0.1860 0.033 Uiso 1 1 calc R
C4 C -0.2633(6) -0.0964(3) 0.2731(5) 0.0308(13) Uani 1 1 d .
H4 H -0.3449 -0.1217 0.2846 0.037 Uiso 1 1 calc R
C5 C -0.1466(6) -0.1300(3) 0.3156(6) 0.0332(14) Uani 1 1 d .
H5 H -0.1487 -0.1774 0.3558 0.040 Uiso 1 1 calc R
C6 C -0.0261(5) -0.0938(3) 0.2993(5) 0.0298(13) Uani 1 1 d .
C7 C 0.1122(6) -0.1251(3) 0.3156(6) 0.0351(14) Uani 1 1 d .
H7A H 0.1327 -0.1564 0.2362 0.042 Uiso 1 1 calc R
H7B H 0.1170 -0.1560 0.3985 0.042 Uiso 1 1 calc R
C8 C 0.2388(7) -0.0472(3) 0.4722(6) 0.0439(17) Uani 1 1 d .
H8A H 0.2759 -0.0911 0.5163 0.066 Uiso 1 1 calc R
H8B H 0.1547 -0.0342 0.5152 0.066 Uiso 1 1 calc R
H8C H 0.3015 -0.0063 0.4821 0.066 Uiso 1 1 calc R
C9 C 0.3391(6) -0.0894(4) 0.2637(6) 0.0445(17) Uani 1 1 d .
H9A H 0.4088 -0.0521 0.2735 0.067 Uiso 1 1 calc R
H9B H 0.3226 -0.0992 0.1668 0.067 Uiso 1 1 calc R
H9C H 0.3676 -0.1348 0.3092 0.067 Uiso 1 1 calc R
C10 C -0.1209(5) 0.0812(3) 0.1208(6) 0.0305(13) Uani 1 1 d .
H10A H -0.1936 0.1161 0.1401 0.037 Uiso 1 1 calc R
H10B H -0.1213 0.0715 0.0216 0.037 Uiso 1 1 calc R
C11 C -0.0119(6) 0.1676(3) 0.2766(5) 0.0337(14) Uani 1 1 d .
H11A H 0.0737 0.1865 0.3098 0.051 Uiso 1 1 calc R
H11B H -0.0572 0.1423 0.3509 0.051 Uiso 1 1 calc R
H11C H -0.0670 0.2085 0.2439 0.051 Uiso 1 1 calc R
C12 C 0.0652(5) 0.1568(3) 0.0442(5) 0.0319(14) Uani 1 1 d .
H12A H -0.0012 0.1921 0.0111 0.048 Uiso 1 1 calc R
H12B H 0.0868 0.1224 -0.0291 0.048 Uiso 1 1 calc R
H12C H 0.1457 0.1831 0.0731 0.048 Uiso 1 1 calc R
C13 C 0.3890(5) 0.1001(3) 0.1203(5) 0.0304(13) Uani 1 1 d .
H13 H 0.3630 0.0717 0.0432 0.036 Uiso 1 1 calc R
C14 C 0.4995(5) 0.1438(3) 0.1092(5) 0.0288(13) Uani 1 1 d .
H14 H 0.5461 0.1450 0.0257 0.035 Uiso 1 1 calc R
C15 C 0.5451(5) 0.1870(3) 0.2202(5) 0.0272(13) Uani 1 1 d .
C16 C 0.4653(6) 0.1807(3) 0.3391(6) 0.0363(15) Uani 1 1 d .
H16 H 0.4884 0.2078 0.4188 0.044 Uiso 1 1 calc R
C17 C 0.3565(5) 0.1364(3) 0.3390(5) 0.0324(14) Uani 1 1 d .
H17 H 0.3059 0.1346 0.4200 0.039 Uiso 1 1 calc R
O2 O 0.7770(4) 0.2583(3) 0.4619(4) 0.0370(11) Uani 1 1 d D
H2A H 0.730(6) 0.258(4) 0.528(5) 0.056 Uiso 1 1 d D
H2B H 0.734(6) 0.250(4) 0.394(5) 0.056 Uiso 1 1 d D

loop_
_atom_site_aniso_label
_atom_site_aniso_U_11
_atom_site_aniso_U_22
_atom_site_aniso_U_33
_atom_site_aniso_U_23
_atom_site_aniso_U_13
_atom_site_aniso_U_12
Pt1 0.02323(12) 0.02300(12) 0.02169(12) 0.00060(10) 0.00003(8) -0.00074(11)
O1 0.032(2) 0.044(3) 0.035(2) -0.0099(19) 0.0004(18) -0.017(2)
N1 0.022(2) 0.023(2) 0.026(2) 0.0029(19) -0.0040(19) 0.003(2)
N2 0.029(3) 0.020(2) 0.026(2) -0.0004(19) 0.001(2) 0.002(2)
N3 0.027(2) 0.029(3) 0.023(2) -0.003(2) -0.0009(19) -0.002(2)
C1 0.028(3) 0.016(3) 0.024(3) 0.000(2) 0.005(2) -0.009(2)
C2 0.026(3) 0.027(3) 0.015(3) -0.004(2) 0.000(2) 0.000(2)
C3 0.023(3) 0.033(3) 0.026(3) -0.004(3) 0.005(2) 0.002(3)
C4 0.032(3) 0.030(3) 0.030(3) -0.004(3) 0.005(3) -0.008(3)
C5 0.037(4) 0.026(3) 0.036(3) 0.006(3) 0.013(3) -0.003(3)
C6 0.032(3) 0.027(3) 0.030(3) -0.001(3) -0.005(2) 0.001(3)
C7 0.041(4) 0.023(3) 0.041(4) 0.005(3) -0.001(3) 0.002(3)
C8 0.068(5) 0.036(4) 0.028(3) 0.000(3) -0.008(3) 0.005(3)
C9 0.039(4) 0.036(4) 0.059(4) -0.003(3) 0.014(3) 0.011(3)
C10 0.025(3) 0.030(3) 0.036(3) 0.001(3) -0.002(3) 0.004(3)
C11 0.035(3) 0.032(3) 0.035(3) -0.010(3) 0.006(3) -0.001(3)
C12 0.034(3) 0.027(3) 0.035(3) 0.007(3) 0.009(3) 0.011(3)
C13 0.031(3) 0.036(3) 0.024(3) -0.005(3) 0.001(2) 0.001(3)
C14 0.029(3) 0.033(3) 0.025(3) 0.000(3) 0.003(2) -0.002(3)
C15 0.026(3) 0.030(3) 0.026(3) -0.003(2) -0.001(2) -0.004(3)
C16 0.039(4) 0.044(4) 0.026(3) -0.008(3) 0.004(3) -0.017(3)
C17 0.026(3) 0.047(4) 0.024(3) -0.002(3) 0.007(2) -0.005(3)
O2 0.027(2) 0.051(3) 0.032(2) -0.005(2) -0.0008(18) -0.003(2)

loop_
_atom_type_symbol
_atom_type_description
_atom_type_scat_dispersion_real
_atom_type_scat_dispersion_imag
_atom_type_scat_source
C C 0.0033 0.0016 'International Tables Vol C Tables 4.2.6.8 and 6.1.1.4'
H H 0.0000 0.0000 'International Tables Vol C Tables 4.2.6.8 and 6.1.1.4'
N N 0.0061 0.0033 'International Tables Vol C Tables 4.2.6.8 and 6.1.1.4'
O O 0.0106 0.0060 'International Tables Vol C Tables 4.2.6.8 and 6.1.1.4'
Pt Pt -1.7033 8.3905 'International Tables Vol C Tables 4.2.6.8 and 6.1.1.4'

loop_
_geom_angle_atom_site_label_1
_geom_angle_atom_site_label_2
_geom_angle_atom_site_label_3
_geom_angle
C1 Pt1 N1 83.5(2)
C1 Pt1 N2 82.4(2)
N1 Pt1 N2 165.10(17)
C1 Pt1 N3 177.87(19)
N1 Pt1 N3 97.32(17)
N2 Pt1 N3 96.66(17)
C8 N1 C9 109.9(5)
C8 N1 C7 107.9(4)
C9 N1 C7 106.8(4)
C8 N1 Pt1 108.6(3)
C9 N1 Pt1 114.4(4)
C7 N1 Pt1 109.0(3)
C11 N2 C12 108.5(4)
C11 N2 C10 109.0(4)
C12 N2 C10 108.9(4)
C11 N2 Pt1 107.7(3)
C12 N2 Pt1 113.9(3)
C10 N2 Pt1 108.8(3)
C13 N3 C17 115.0(5)
C13 N3 Pt1 121.8(4)
C17 N3 Pt1 123.0(3)
C2 C1 C6 122.3(5)
C2 C1 Pt1 119.4(4)
C6 C1 Pt1 118.3(4)
C1 C2 C3 118.8(5)
C1 C2 C10 113.0(4)
C3 C2 C10 128.1(5)
C4 C3 C2 118.8(5)
C4 C3 H3 120.6
C2 C3 H3 120.6
C5 C4 C3 122.3(5)
C5 C4 H4 118.9
C3 C4 H4 118.9
C4 C5 C6 119.6(5)
C4 C5 H5 120.2
C6 C5 H5 120.2
C5 C6 C1 118.0(5)
C5 C6 C7 127.8(5)
C1 C6 C7 113.6(5)
C6 C7 N1 110.1(4)
C6 C7 H7A 109.6
N1 C7 H7A 109.6
C6 C7 H7B 109.6
N1 C7 H7B 109.6
H7A C7 H7B 108.1
N1 C8 H8A 109.5
N1 C8 H8B 109.5
H8A C8 H8B 109.5
N1 C8 H8C 109.5
H8A C8 H8C 109.5
H8B C8 H8C 109.5
N1 C9 H9A 109.5
N1 C9 H9B 109.5
H9A C9 H9B 109.5
N1 C9 H9C 109.5
H9A C9 H9C 109.5
H9B C9 H9C 109.5
C2 C10 N2 111.0(4)
C2 C10 H10A 109.4
N2 C10 H10A 109.4
C2 C10 H10B 109.4
N2 C10 H10B 109.4
H10A C10 H10B 108.0
N2 C11 H11A 109.5
N2 C11 H11B 109.5
H11A C11 H11B 109.5
N2 C11 H11C 109.5
H11A C11 H11C 109.5
H11B C11 H11C 109.5
N2 C12 H12A 109.5
N2 C12 H12B 109.5
H12A C12 H12B 109.5
N2 C12 H12C 109.5
H12A C12 H12C 109.5
H12B C12 H12C 109.5
N3 C13 C14 124.5(5)
N3 C13 H13 117.8
C14 C13 H13 117.8
C13 C14 C15 121.0(5)
C13 C14 H14 119.5
C15 C14 H14 119.5
O1 C15 C14 122.7(5)
O1 C15 C16 123.5(5)
C14 C15 C16 113.8(5)
C17 C16 C15 120.5(5)
C17 C16 H16 119.7
C15 C16 H16 119.7
N3 C17 C16 125.2(5)
N3 C17 H17 117.4
C16 C17 H17 117.4
H2A O2 H2B 110(7)

loop_
_geom_bond_atom_site_label_1
_geom_bond_atom_site_label_2
_geom_bond_distance
Pt1 C1 1.932(5)
Pt1 N1 2.088(4)
Pt1 N2 2.089(4)
Pt1 N3 2.133(4)
O1 C15 1.274(6)
N1 C8 1.469(7)
N1 C9 1.486(6)
N1 C7 1.547(7)
N2 C11 1.490(6)
N2 C12 1.501(6)
N2 C10 1.512(7)
N3 C13 1.347(6)
N3 C17 1.350(7)
C1 C2 1.383(7)
C1 C6 1.415(7)
C2 C3 1.402(7)
C2 C10 1.508(7)
C3 C4 1.393(8)
C3 H3 0.9500
C4 C5 1.384(8)
C4 H4 0.9500
C5 C6 1.391(7)
C5 H5 0.9500
C6 C7 1.512(8)
C7 H7A 0.9900
C7 H7B 0.9900
C8 H8A 0.9800
C8 H8B 0.9800
C8 H8C 0.9800
C9 H9A 0.9800
C9 H9B 0.9800
C9 H9C 0.9800
C10 H10A 0.9900
C10 H10B 0.9900
C11 H11A 0.9800
C11 H11B 0.9800
C11 H11C 0.9800
C12 H12A 0.9800
C12 H12B 0.9800
C12 H12C 0.9800
C13 C14 1.374(7)
C13 H13 0.9500
C14 C15 1.415(7)
C14 H14 0.9500
C15 C16 1.431(7)
C16 C17 1.360(7)
C16 H16 0.9500
C17 H17 0.9500
O2 H2A 0.81(4)
O2 H2B 0.80(4)

loop_
_geom_torsion_atom_site_label_1
_geom_torsion_atom_site_label_2
_geom_torsion_atom_site_label_3
_geom_torsion_atom_site_label_4
_geom_torsion
C1 Pt1 N1 C8 -103.7(4)
N2 Pt1 N1 C8 -85.3(7)
N3 Pt1 N1 C8 74.3(4)
C1 Pt1 N1 C9 133.2(4)
N2 Pt1 N1 C9 151.5(6)
N3 Pt1 N1 C9 -48.8(4)
C1 Pt1 N1 C7 13.6(3)
N2 Pt1 N1 C7 32.0(8)
N3 Pt1 N1 C7 -168.4(3)
C1 Pt1 N2 C11 102.3(4)
N1 Pt1 N2 C11 83.9(7)
N3 Pt1 N2 C11 -75.8(3)
C1 Pt1 N2 C12 -137.3(4)
N1 Pt1 N2 C12 -155.7(6)
N3 Pt1 N2 C12 44.6(4)
C1 Pt1 N2 C10 -15.6(3)
N1 Pt1 N2 C10 -34.1(8)
N3 Pt1 N2 C10 166.3(3)
N1 Pt1 N3 C13 99.0(4)
N2 Pt1 N3 C13 -86.2(4)
N1 Pt1 N3 C17 -86.6(5)
N2 Pt1 N3 C17 88.3(5)
N1 Pt1 C1 C2 178.5(4)
N2 Pt1 C1 C2 3.2(4)
N1 Pt1 C1 C6 -0.3(4)
N2 Pt1 C1 C6 -175.6(4)
C6 C1 C2 C3 4.7(8)
Pt1 C1 C2 C3 -174.1(4)
C6 C1 C2 C10 -170.7(5)
Pt1 C1 C2 C10 10.4(6)
C1 C2 C3 C4 -2.5(7)
C10 C2 C3 C4 172.1(5)
C2 C3 C4 C5 0.3(8)
C3 C4 C5 C6 -0.1(8)
C4 C5 C6 C1 2.1(8)
C4 C5 C6 C7 -168.4(5)
C2 C1 C6 C5 -4.5(8)
Pt1 C1 C6 C5 174.3(4)
C2 C1 C6 C7 167.4(5)
Pt1 C1 C6 C7 -13.8(6)
C5 C6 C7 N1 -164.6(5)
C1 C6 C7 N1 24.5(6)
C8 N1 C7 C6 94.1(5)
C9 N1 C7 C6 -147.7(5)
Pt1 N1 C7 C6 -23.6(5)
C1 C2 C10 N2 -23.4(6)
C3 C2 C10 N2 161.7(5)
C11 N2 C10 C2 -92.4(5)
C12 N2 C10 C2 149.4(4)
Pt1 N2 C10 C2 24.7(5)
C17 N3 C13 C14 0.1(8)
Pt1 N3 C13 C14 175.0(4)
N3 C13 C14 C15 0.7(9)
C13 C14 C15 O1 179.7(5)
C13 C14 C15 C16 -0.6(8)
O1 C15 C16 C17 179.6(6)
C14 C15 C16 C17 -0.1(8)
C13 N3 C17 C16 -0.9(9)
Pt1 N3 C17 C16 -175.7(5)
C15 C16 C17 N3 0.9(10)
